data_2216699
loop_
_publ_author_name
'Majchrzak, Mariusz'
'Marciniec, Bogdan'
'Kubicki, Maciej'

_publ_section_title
;
 (<i>E</i>,<i>E</i>)-4,4'-Bis[dimethyl(styryl)silyl]biphenyl
;
_journal_coeditor_code NG2387
_journal_issue 12
_journal_name_full 'Acta Crystallographica Section E'
_journal_page_first o4932
_journal_page_last o4932
_journal_paper_doi 10.1107/S1600536807061405
_journal_volume 63
_journal_year 2007
_chemical_formula_iupac 'C32 H34 Si2'
_chemical_formula_moiety 'C32 H34 Si2'
_chemical_formula_sum 'C32 H34 Si2'
_chemical_formula_weight 474.77
_chemical_name_systematic
;
(<i>E</i>,<i>E</i>)-4,4'-Bis[dimethyl(styryl)silyl]biphenyl
;
_space_group_IT_number 14
_symmetry_cell_setting monoclinic
_symmetry_space_group_name_Hall '-P 2yn'
_symmetry_space_group_name_H-M 'P 1 21/n 1'
_atom_sites_solution_hydrogens geom
_atom_sites_solution_primary direct
_atom_sites_solution_secondary difmap
_audit_creation_method SHELXL-97
_cell_angle_alpha 90.00
_cell_angle_beta 91.111(9)
_cell_angle_gamma 90.00
_cell_formula_units_Z 2
_cell_length_a 14.2037(16)
_cell_length_b 5.8647(8)
_cell_length_c 15.9022(16)
_cell_measurement_reflns_used 2358
_cell_measurement_temperature 100.0(10)
_cell_measurement_theta_max 29.3966
_cell_measurement_theta_min 2.5570
_cell_volume 1324.4(3)
_computing_cell_refinement
;
CrysAlis RED (Oxford Diffraction, 2006)
;
_computing_data_collection
;
CrysAlis CCD (Oxford Diffraction, 2006)
;
_computing_data_reduction
;
CrysAlis RED (Oxford Diffraction, 2006)
;
_computing_molecular_graphics 'XP (Siemens, 1989)'
_computing_publication_material 'SHELXL97 (Sheldrick, 1997)'
_computing_structure_refinement 'SHELXL97 (Sheldrick, 1997)'
_computing_structure_solution 'SHELXS97 (Sheldrick, 1997)'
_diffrn_ambient_temperature 100.0(10)
_diffrn_measured_fraction_theta_full 0.997
_diffrn_measured_fraction_theta_max 0.932
_diffrn_measurement_device_type 'Kuma KM-4 CCD four-circle diffractometer'
_diffrn_measurement_method '\w scan'
_diffrn_radiation_monochromator graphite
_diffrn_radiation_source 'fine-focus sealed tube'
_diffrn_radiation_type MoK\a
_diffrn_radiation_wavelength 0.71073
_diffrn_reflns_av_R_equivalents 0.0495
_diffrn_reflns_av_sigmaI/netI 0.1104
_diffrn_reflns_limit_h_max 13
_diffrn_reflns_limit_h_min -18
_diffrn_reflns_limit_k_max 7
_diffrn_reflns_limit_k_min -8
_diffrn_reflns_limit_l_max 20
_diffrn_reflns_limit_l_min -21
_diffrn_reflns_number 8939
_diffrn_reflns_theta_full 25.00
_diffrn_reflns_theta_max 29.46
_diffrn_reflns_theta_min 3.70
_exptl_absorpt_coefficient_mu 0.152
_exptl_absorpt_correction_type none
_exptl_crystal_colour colourless
_exptl_crystal_density_diffrn 1.191
_exptl_crystal_density_method 'not measured'
_exptl_crystal_description prism
_exptl_crystal_F_000 508
_exptl_crystal_size_max 0.2
_exptl_crystal_size_mid 0.15
_exptl_crystal_size_min 0.1
_refine_diff_density_max 0.232
_refine_diff_density_min -0.253
_refine_ls_extinction_method none
_refine_ls_goodness_of_fit_ref 0.876
_refine_ls_hydrogen_treatment mixed
_refine_ls_matrix_type full
_refine_ls_number_parameters 243
_refine_ls_number_reflns 3423
_refine_ls_number_restraints 0
_refine_ls_restrained_S_all 0.876
_refine_ls_R_factor_all 0.0929
_refine_ls_R_factor_gt 0.0398
_refine_ls_shift/su_max 0.001
_refine_ls_shift/su_mean 0.000
_refine_ls_structure_factor_coef Fsqd
_refine_ls_weighting_details 'calc w=1/[\s^2^(Fo^2^)+(0.0220P)^2^+0.0000P] where P=(Fo^2^+2Fc^2^)/3'
_refine_ls_weighting_scheme calc
_refine_ls_wR_factor_gt 0.0598
_refine_ls_wR_factor_ref 0.0653
_reflns_number_gt 1870
_reflns_number_total 3423
_reflns_threshold_expression >2sigma(I)
_cod_data_source_file ng2387.cif
_cod_data_source_block I
_cod_original_sg_symbol_H-M P21/n
_cod_database_code 2216699
_cod_database_fobs_code 2216699

loop_
_symmetry_equiv_pos_as_xyz
'x, y, z'
'-x+1/2, y+1/2, -z+1/2'
'-x, -y, -z'
'x-1/2, -y-1/2, z-1/2'

loop_
_atom_site_type_symbol
_atom_site_label
_atom_site_fract_x
_atom_site_fract_y
_atom_site_fract_z
_atom_site_U_iso_or_equiv
_atom_site_adp_type
_atom_site_calc_flag
_atom_site_refinement_flags
_atom_site_occupancy
_atom_site_disorder_assembly
_atom_site_disorder_group
C C1 0.04302(10) 0.4397(3) 0.98598(9) 0.0230(4) Uani d . 1 . .
C C2A 0.0429(3) 0.2834(10) 0.9213(4) 0.0261(12) Uani d P 0.602(11) A 1
H H2A -0.0145 0.2548 0.8915 0.031 Uiso calc PR 0.602(11) A 1
C C3A 0.1232(3) 0.1656(10) 0.8981(4) 0.0250(11) Uani d P 0.602(11) A 1
H H3A 0.1183 0.0565 0.8541 0.030 Uiso calc PR 0.602(11) A 1
C C5A 0.2145(8) 0.375(2) 0.9944(7) 0.0186(15) Uani d P 0.602(11) A 1
H H5A 0.2745 0.4116 1.0181 0.022 Uiso calc PR 0.602(11) A 1
C C6A 0.1349(10) 0.499(2) 1.0201(6) 0.0176(15) Uani d P 0.602(11) A 1
H H6A 0.1416 0.6208 1.0593 0.021 Uiso calc PR 0.602(11) A 1
C C2B 0.0323(4) 0.2057(13) 0.9541(5) 0.0197(15) Uani d P 0.398(11) A 2
H H2B -0.0276 0.1337 0.9519 0.024 Uiso calc PR 0.398(11) A 2
C C3B 0.1116(5) 0.0938(14) 0.9276(5) 0.0204(15) Uani d P 0.398(11) A 2
H H3B 0.1055 -0.0542 0.9038 0.024 Uiso calc PR 0.398(11) A 2
C C5B 0.2057(13) 0.412(3) 0.9760(10) 0.018(2) Uani d P 0.398(11) A 2
H H5B 0.2642 0.4834 0.9887 0.021 Uiso calc PR 0.398(11) A 2
C C6B 0.1267(14) 0.520(3) 0.9981(8) 0.015(2) Uani d P 0.398(11) A 2
H H6B 0.1329 0.6649 1.0244 0.018 Uiso calc PR 0.398(11) A 2
C C4 0.20746(10) 0.2006(2) 0.93548(9) 0.0197(4) Uani d . 1 . .
Si Si7 0.31611(3) 0.03985(7) 0.90780(3) 0.02026(13) Uani d . 1 A .
C C71 0.36430(13) -0.0933(3) 1.00630(11) 0.0259(4) Uani d . 1 . .
H H71A 0.4143(11) -0.192(3) 0.9951(9) 0.035(5) Uiso d . 1 . .
H H71B 0.3889(11) 0.021(3) 1.0449(10) 0.048(5) Uiso d . 1 . .
H H71C 0.3169(11) -0.179(2) 1.0367(9) 0.034(5) Uiso d . 1 . .
C C72 0.28878(13) -0.1761(3) 0.82585(11) 0.0237(4) Uani d . 1 . .
H H72A 0.2639(11) -0.108(3) 0.7761(11) 0.051(6) Uiso d . 1 . .
H H72B 0.2440(10) -0.285(3) 0.8472(9) 0.034(5) Uiso d . 1 . .
H H72C 0.3448(11) -0.260(3) 0.8101(9) 0.036(5) Uiso d . 1 . .
C C8 0.40637(11) 0.2437(3) 0.87160(11) 0.0217(4) Uani d . 1 . .
H H8 0.4218(9) 0.367(2) 0.9091(9) 0.029(4) Uiso d . 1 . .
C C9 0.45509(11) 0.2270(3) 0.80126(10) 0.0210(4) Uani d . 1 A .
H H9 0.4419(9) 0.103(2) 0.7636(8) 0.020(4) Uiso d . 1 . .
C C10 0.53036(10) 0.3781(3) 0.77198(9) 0.0202(4) Uani d . 1 . .
C C11 0.55571(11) 0.5802(3) 0.81306(11) 0.0269(4) Uani d . 1 A .
H H11 0.5212(10) 0.623(3) 0.8614(10) 0.037(5) Uiso d . 1 . .
C C12 0.62683(12) 0.7157(3) 0.78294(11) 0.0283(4) Uani d . 1 . .
H H12 0.6422(9) 0.853(2) 0.8108(9) 0.024(4) Uiso d . 1 . .
C C13 0.67546(11) 0.6525(3) 0.71236(10) 0.0259(4) Uani d . 1 A .
H H13 0.7258(10) 0.751(2) 0.6914(8) 0.026(4) Uiso d . 1 . .
C C14 0.65094(11) 0.4553(3) 0.67053(10) 0.0243(4) Uani d . 1 . .
H H14 0.6841(9) 0.405(2) 0.6204(9) 0.024(4) Uiso d . 1 . .
C C15 0.57906(11) 0.3194(3) 0.70024(10) 0.0222(4) Uani d . 1 A .
H H15 0.5628(10) 0.182(2) 0.6712(9) 0.029(5) Uiso d . 1 . .

loop_
_atom_site_aniso_label
_atom_site_aniso_U_11
_atom_site_aniso_U_22
_atom_site_aniso_U_33
_atom_site_aniso_U_12
_atom_site_aniso_U_13
_atom_site_aniso_U_23
C1 0.0210(9) 0.0264(9) 0.0214(9) 0.0060(8) -0.0036(7) -0.0053(8)
C2A 0.0147(18) 0.033(3) 0.030(3) -0.0006(17) -0.0054(17) -0.011(2)
C3A 0.024(2) 0.028(3) 0.024(3) 0.0003(18) 0.0041(19) -0.014(2)
C5A 0.012(2) 0.020(4) 0.023(4) 0.006(2) 0.000(2) 0.005(2)
C6A 0.020(2) 0.024(3) 0.008(3) 0.0013(19) -0.004(3) 0.001(2)
C2B 0.011(2) 0.024(3) 0.025(4) -0.001(2) 0.000(2) 0.002(3)
C3B 0.019(3) 0.018(3) 0.024(4) -0.003(2) -0.001(3) -0.003(3)
C5B 0.016(4) 0.006(4) 0.030(6) -0.004(3) -0.004(4) 0.006(4)
C6B 0.025(5) 0.010(3) 0.012(6) 0.000(3) 0.004(4) -0.002(4)
C4 0.0208(9) 0.0229(9) 0.0153(8) 0.0044(7) -0.0009(7) -0.0003(7)
Si7 0.0186(2) 0.0217(2) 0.0205(2) 0.0040(2) -0.00016(17) -0.0026(2)
C71 0.0232(10) 0.0292(11) 0.0251(10) 0.0039(9) -0.0011(8) -0.0026(8)
C72 0.0228(10) 0.0255(10) 0.0227(10) 0.0056(8) 0.0008(8) -0.0033(8)
C8 0.0202(9) 0.0204(9) 0.0243(10) 0.0039(7) -0.0026(7) -0.0028(8)
C9 0.0216(9) 0.0188(9) 0.0226(9) 0.0037(7) -0.0028(7) -0.0028(8)
C10 0.0184(8) 0.0221(9) 0.0201(9) 0.0057(7) -0.0030(7) 0.0003(7)
C11 0.0263(10) 0.0285(10) 0.0259(10) 0.0018(8) 0.0039(8) -0.0069(8)
C12 0.0285(10) 0.0251(10) 0.0313(11) -0.0034(8) -0.0026(8) -0.0061(8)
C13 0.0222(9) 0.0289(10) 0.0264(10) -0.0023(8) -0.0046(8) 0.0047(8)
C14 0.0222(9) 0.0295(9) 0.0211(9) 0.0040(8) -0.0005(7) 0.0014(8)
C15 0.0220(9) 0.0219(9) 0.0225(9) 0.0020(8) -0.0024(7) -0.0017(8)

loop_
_atom_type_symbol
_atom_type_description
_atom_type_scat_dispersion_real
_atom_type_scat_dispersion_imag
_atom_type_scat_source
C C 0.0033 0.0016 'International Tables Vol C Tables 4.2.6.8 and 6.1.1.4'
H H 0.0000 0.0000 'International Tables Vol C Tables 4.2.6.8 and 6.1.1.4'
Si Si 0.0817 0.0704 'International Tables Vol C Tables 4.2.6.8 and 6.1.1.4'

loop_
_geom_angle_atom_site_label_1
_geom_angle_atom_site_label_2
_geom_angle_atom_site_label_3
_geom_angle_site_symmetry_3
_geom_angle
C2A C1 C6A . 115.4(5)
C6B C1 C2B . 118.8(8)
C6B C1 C1 3_567 122.8(8)
C2A C1 C1 3_567 123.4(2)
C6A C1 C1 3_567 120.8(5)
C2B C1 C1 3_567 117.8(3)
C1 C2A C3A . 122.7(4)
C1 C2A H2A . 118.7
C3A C2A H2A . 118.7
C4 C3A C2A . 122.4(4)
C4 C3A H3A . 118.8
C2A C3A H3A . 118.8
C4 C5A C6A . 121.8(10)
C4 C5A H5A . 119.1
C6A C5A H5A . 119.1
C5A C6A C1 . 119.2(10)
C5A C6A H6A . 120.4
C1 C6A H6A . 120.4
C3B C2B C1 . 118.1(5)
C3B C2B H2B . 121.0
C1 C2B H2B . 121.0
C2B C3B C4 . 121.4(5)
C2B C3B H3B . 119.3
C4 C3B H3B . 119.3
C6B C5B C4 . 124.3(15)
C6B C5B H5B . 117.8
C4 C5B H5B . 117.8
C1 C6B C5B . 124.1(15)
C1 C6B H6B . 118.0
C5B C6B H6B . 118.0
C3A C4 C5A . 117.6(5)
C5B C4 C3B . 112.6(8)
C3A C4 Si7 . 123.5(2)
C5A C4 Si7 . 118.8(5)
C5B C4 Si7 . 125.3(7)
C3B C4 Si7 . 121.4(3)
C8 Si7 C72 . 111.06(8)
C8 Si7 C71 . 106.60(8)
C72 Si7 C71 . 111.85(9)
C8 Si7 C4 . 109.11(7)
C72 Si7 C4 . 110.36(8)
C71 Si7 C4 . 107.72(8)
Si7 C71 H71A . 111.5(9)
Si7 C71 H71B . 111.3(9)
H71A C71 H71B . 106.4(13)
Si7 C71 H71C . 112.7(9)
H71A C71 H71C . 108.1(13)
H71B C71 H71C . 106.6(13)
Si7 C72 H72A . 111.6(10)
Si7 C72 H72B . 109.6(9)
H72A C72 H72B . 109.5(13)
Si7 C72 H72C . 111.4(9)
H72A C72 H72C . 106.9(13)
H72B C72 H72C . 107.6(13)
C9 C8 Si7 . 126.02(13)
C9 C8 H8 . 117.4(9)
Si7 C8 H8 . 116.5(9)
C8 C9 C10 . 127.94(16)
C8 C9 H9 . 118.9(8)
C10 C9 H9 . 113.2(8)
C15 C10 C11 . 117.79(15)
C15 C10 C9 . 119.17(15)
C11 C10 C9 . 123.04(15)
C12 C11 C10 . 120.70(16)
C12 C11 H11 . 121.3(9)
C10 C11 H11 . 118.0(9)
C11 C12 C13 . 120.63(17)
C11 C12 H12 . 119.6(9)
C13 C12 H12 . 119.8(9)
C14 C13 C12 . 119.54(17)
C14 C13 H13 . 120.6(8)
C12 C13 H13 . 119.8(8)
C13 C14 C15 . 120.01(17)
C13 C14 H14 . 121.6(8)
C15 C14 H14 . 118.3(8)
C14 C15 C10 . 121.31(16)
C14 C15 H15 . 119.6(9)
C10 C15 H15 . 119.1(9)

loop_
_geom_bond_atom_site_label_1
_geom_bond_atom_site_label_2
_geom_bond_site_symmetry_2
_geom_bond_distance
C1 C6B . 1.29(2)
C1 C2A . 1.377(4)
C1 C6A . 1.446(12)
C1 C2B . 1.470(7)
C1 C1 3_567 1.488(3)
C2A C3A . 1.390(6)
C2A H2A . 0.9500
C3A C4 . 1.342(5)
C3A H3A . 0.9500
C5A C4 . 1.390(13)
C5A C6A . 1.412(19)
C5A H5A . 0.9500
C6A H6A . 0.9500
C2B C3B . 1.377(9)
C2B H2B . 0.9500
C3B C4 . 1.502(8)
C3B H3B . 0.9500
C5B C6B . 1.34(3)
C5B C4 . 1.396(19)
C5B H5B . 0.9500
C6B H6B . 0.9500
C4 Si7 . 1.8682(15)
Si7 C8 . 1.8528(17)
Si7 C72 . 1.8530(17)
Si7 C71 . 1.8682(17)
C71 H71A . 0.935(15)
C71 H71B . 0.969(17)
C71 H71C . 0.976(16)
C72 H72A . 0.948(17)
C72 H72B . 0.969(15)
C72 H72C . 0.971(15)
C8 C9 . 1.330(2)
C8 H8 . 0.962(14)
C9 C10 . 1.471(2)
C9 H9 . 0.957(13)
C10 C15 . 1.389(2)
C10 C11 . 1.397(2)
C11 C12 . 1.378(2)
C11 H11 . 0.954(15)
C12 C13 . 1.380(2)
C12 H12 . 0.942(14)
C13 C14 . 1.376(2)
C13 H13 . 0.982(14)
C14 C15 . 1.385(2)
C14 H14 . 0.978(14)
C15 H15 . 0.953(14)

loop_
_geom_torsion_atom_site_label_1
_geom_torsion_atom_site_label_2
_geom_torsion_atom_site_label_3
_geom_torsion_atom_site_label_4
_geom_torsion_site_symmetry_1
_geom_torsion
C6B C1 C2A C3A . 23.9(7)
C6A C1 C2A C3A . 8.9(6)
C2B C1 C2A C3A . -89.8(8)
C1 C1 C2A C3A 3_567 -177.5(3)
C1 C2A C3A C4 . -1.9(5)
C4 C5A C6A C1 . 1.8(12)
C6B C1 C6A C5A . -80(5)
C2A C1 C6A C5A . -8.7(9)
C2B C1 C6A C5A . 23.3(9)
C1 C1 C6A C5A 3_567 177.5(6)
C6B C1 C2B C3B . -8.9(8)
C2A C1 C2B C3B . 70.2(8)
C6A C1 C2B C3B . -25.4(7)
C1 C1 C2B C3B 3_567 179.6(4)
C1 C2B C3B C4 . 3.6(7)
C2A C1 C6B C5B . -23.4(13)
C6A C1 C6B C5B . 91(5)
C2B C1 C6B C5B . 6.7(14)
C1 C1 C6B C5B 3_567 177.8(9)
C4 C5B C6B C1 . 1.3(19)
C2A C3A C4 C5A . -5.5(6)
C2A C3A C4 C5B . -19.6(7)
C2A C3A C4 C3B . 84.4(10)
C2A C3A C4 Si7 . 178.3(2)
C6A C5A C4 C3A . 5.4(10)
C6A C5A C4 C5B . 63(4)
C6A C5A C4 C3B . -23.2(9)
C6A C5A C4 Si7 . -178.2(6)
C6B C5B C4 C3A . 20.9(14)
C6B C5B C4 C5A . -107(5)
C6B C5B C4 C3B . -6.3(14)
C6B C5B C4 Si7 . -177.3(9)
C2B C3B C4 C3A . -82.3(10)
C2B C3B C4 C5A . 20.6(6)
C2B C3B C4 C5B . 3.5(7)
C2B C3B C4 Si7 . 174.9(4)
C3A C4 Si7 C8 . 120.2(4)
C5A C4 Si7 C8 . -55.9(4)
C5B C4 Si7 C8 . -38.9(7)
C3B C4 Si7 C8 . 150.9(4)
C3A C4 Si7 C72 . -2.1(4)
C5A C4 Si7 C72 . -178.2(4)
C5B C4 Si7 C72 . -161.2(7)
C3B C4 Si7 C72 . 28.6(4)
C3A C4 Si7 C71 . -124.4(4)
C5A C4 Si7 C71 . 59.4(4)
C5B C4 Si7 C71 . 76.4(7)
C3B C4 Si7 C71 . -93.8(4)
C72 Si7 C8 C9 . -7.84(16)
C71 Si7 C8 C9 . 114.23(14)
C4 Si7 C8 C9 . -129.71(13)
Si7 C8 C9 C10 . -176.81(12)
C8 C9 C10 C15 . 173.90(15)
C8 C9 C10 C11 . -6.2(2)
C15 C10 C11 C12 . 0.0(2)
C9 C10 C11 C12 . -179.98(15)
C10 C11 C12 C13 . -1.1(2)
C11 C12 C13 C14 . 1.7(2)
C12 C13 C14 C15 . -1.2(2)
C13 C14 C15 C10 . 0.1(2)
C11 C10 C15 C14 . 0.5(2)
C9 C10 C15 C14 . -179.55(14)
